data_7158705
loop_
_publ_author_name
'Thavaselvan, Sampath'
'Parthasarathy, Kanniyappan'

_publ_section_title
;
 Nickel-catalyzed [2 + 2 + 2] benzannulation of alkynes: a new route to
 the synthesis of highly substituted naphthalenes
;
_journal_name_full 'Organic &amp; Biomolecular Chemistry'
_journal_paper_doi 10.1039/D2OB00513A
_journal_year 2022
_chemical_formula_sum 'C27 H22 N2'
_chemical_formula_weight 374.46
_space_group_crystal_system monoclinic
_space_group_IT_number 14
_space_group_name_Hall '-P 2yn'
_space_group_name_H-M_alt 'P 1 21/n 1'
_atom_sites_solution_hydrogens geom
_audit_block_doi 10.5517/ccdc.csd.cc29ys8b
_audit_creation_method SHELXL-2018/3
_audit_update_record
;
2022-02-02 deposited with the CCDC.	2022-05-10 downloaded from the CCDC.
;
_cell_angle_alpha 90
_cell_angle_beta 101.9960(10)
_cell_angle_gamma 90
_cell_formula_units_Z 4
_cell_length_a 12.0767(4)
_cell_length_b 7.7890(2)
_cell_length_c 22.3524(6)
_cell_measurement_reflns_used 9751
_cell_measurement_temperature 297(2)
_cell_measurement_theta_max 69.84
_cell_measurement_theta_min 4.61
_cell_volume 2056.67(10)
_computing_cell_refinement 'APEX3/SAINT (Bruker, 2016)'
_computing_data_collection 'APEX3(Bruker, 2016)'
_computing_data_reduction 'SAINT/XPREP (Bruker, 2016)'
_computing_molecular_graphics 'ORTEP3 (Farrugia, 1997) and Mercury (Bruno et al., 2002)'
_computing_publication_material 'SHELXL-2014/7 (Sheldrick, 2014)'
_computing_structure_refinement 'SHELXL-2018/3 (Sheldrick, 2018)'
_computing_structure_solution 'SHELXT 2018/2 (Sheldrick, 2018)'
_diffrn_ambient_temperature 297(2)
_diffrn_measured_fraction_theta_full 0.995
_diffrn_measured_fraction_theta_max 0.994
_diffrn_measurement_device_type 'Bruker axs kappa apex3 PHOTON II Diffractometer'
_diffrn_measurement_method '\f and \w scans'
_diffrn_radiation_type CuK\a
_diffrn_radiation_wavelength 1.54178
_diffrn_reflns_av_R_equivalents 0.0586
_diffrn_reflns_av_unetI/netI 0.0424
_diffrn_reflns_Laue_measured_fraction_full 0.995
_diffrn_reflns_Laue_measured_fraction_max 0.994
_diffrn_reflns_limit_h_max 14
_diffrn_reflns_limit_h_min -14
_diffrn_reflns_limit_k_max 9
_diffrn_reflns_limit_k_min -9
_diffrn_reflns_limit_l_max 27
_diffrn_reflns_limit_l_min -27
_diffrn_reflns_number 48923
_diffrn_reflns_point_group_measured_fraction_full 0.995
_diffrn_reflns_point_group_measured_fraction_max 0.994
_diffrn_reflns_theta_full 67.679
_diffrn_reflns_theta_max 70.148
_diffrn_reflns_theta_min 3.866
_diffrn_source 'micro focus sealed tube'
_exptl_absorpt_coefficient_mu 0.542
_exptl_absorpt_correction_T_max 0.753
_exptl_absorpt_correction_T_min 0.594
_exptl_absorpt_correction_type multi-scan
_exptl_absorpt_process_details 'SADABS (Bruker, 2016)'
_exptl_crystal_colour colorless
_exptl_crystal_density_diffrn 1.209
_exptl_crystal_description block
_exptl_crystal_F_000 792
_exptl_crystal_size_max 0.320
_exptl_crystal_size_mid 0.260
_exptl_crystal_size_min 0.170
_refine_diff_density_max 0.261
_refine_diff_density_min -0.278
_refine_diff_density_rms 0.037
_refine_ls_extinction_coef 0.008(2)
_refine_ls_extinction_expression Fc^*^=kFc[1+0.001xFc^2^\l^3^/sin(2\q)]^-1/4^
_refine_ls_extinction_method 'SHELXL-2018/3 (Sheldrick 2018)'
_refine_ls_goodness_of_fit_ref 0.881
_refine_ls_hydrogen_treatment constr
_refine_ls_matrix_type full
_refine_ls_number_parameters 263
_refine_ls_number_reflns 3887
_refine_ls_number_restraints 0
_refine_ls_restrained_S_all 0.881
_refine_ls_R_factor_all 0.0675
_refine_ls_R_factor_gt 0.0623
_refine_ls_shift/su_max 0.000
_refine_ls_shift/su_mean 0.000
_refine_ls_structure_factor_coef Fsqd
_refine_ls_weighting_details 'w=1/[\s^2^(Fo^2^)+(0.1875P)^2^+0.3736P] where P=(Fo^2^+2Fc^2^)/3'
_refine_ls_weighting_scheme calc
_refine_ls_wR_factor_gt 0.2130
_refine_ls_wR_factor_ref 0.2269
_reflns_Friedel_coverage 0.000
_reflns_number_gt 3402
_reflns_number_total 3887
_reflns_threshold_expression 'I > 2\s(I)'
_cod_data_source_file d2ob00513a2.cif
_cod_data_source_block shelx
_cod_original_sg_symbol_H-M 'P 21/n'
_cod_database_code 7158705
_shelx_shelxl_version_number 2018/3
_shelx_space_group_comment
;
The symmetry employed for this shelxl refinement is uniquely defined
by the following loop, which should always be used as a source of
symmetry information in preference to the above space-group names.
They are only intended as comments.
;
_shelx_estimated_absorpt_t_min 0.846
_shelx_estimated_absorpt_t_max 0.913

loop_
_space_group_symop_operation_xyz
'x, y, z'
'-x+1/2, y+1/2, -z+1/2'
'-x, -y, -z'
'x-1/2, -y-1/2, z-1/2'

loop_
_atom_site_label
_atom_site_type_symbol
_atom_site_fract_x
_atom_site_fract_y
_atom_site_fract_z
_atom_site_U_iso_or_equiv
_atom_site_adp_type
_atom_site_occupancy
_atom_site_site_symmetry_order
_atom_site_calc_flag
_atom_site_refinement_flags_posn
_atom_site_refinement_flags_adp
_atom_site_refinement_flags_occupancy
_atom_site_disorder_assembly
_atom_site_disorder_group
C1 C 0.48455(14) 0.3698(2) 0.19016(8) 0.0610(4) Uani 1 1 d . . . . .
C2 C 0.39779(14) 0.2860(2) 0.15079(7) 0.0594(4) Uani 1 1 d . . . . .
C3 C 0.35211(14) 0.1308(2) 0.17029(7) 0.0590(4) Uani 1 1 d . . . . .
C4 C 0.25303(15) 0.0457(2) 0.13712(8) 0.0655(5) Uani 1 1 d . . . . .
C5 C 0.21965(18) -0.1104(3) 0.15494(10) 0.0774(5) Uani 1 1 d . . . . .
H5 H 0.155930 -0.163571 0.131843 0.093 Uiso 1 1 calc R U . . .
C6 C 0.27977(19) -0.1905(3) 0.20708(11) 0.0817(6) Uani 1 1 d . . . . .
H6 H 0.259077 -0.299728 0.217507 0.098 Uiso 1 1 calc R U . . .
C7 C 0.36948(18) -0.1086(2) 0.24312(10) 0.0746(5) Uani 1 1 d . . . . .
H7 H 0.406707 -0.160476 0.279193 0.089 Uiso 1 1 calc R U . . .
C8 C 0.40696(14) 0.0537(2) 0.22672(8) 0.0623(4) Uani 1 1 d . . . . .
C9 C 0.49727(15) 0.1423(2) 0.26650(8) 0.0641(5) Uani 1 1 d . . . . .
C10 C 0.53147(14) 0.2993(2) 0.24899(8) 0.0613(4) Uani 1 1 d . . . . .
C11 C 0.62281(14) 0.3981(2) 0.29105(8) 0.0624(4) Uani 1 1 d . . . . .
C12 C 0.73634(16) 0.3719(3) 0.29059(9) 0.0740(5) Uani 1 1 d . . . . .
H12 H 0.756817 0.291284 0.264188 0.089 Uiso 1 1 calc R U . . .
C13 C 0.81940(17) 0.4654(3) 0.32927(11) 0.0833(6) Uani 1 1 d . . . . .
H13 H 0.895247 0.447881 0.328458 0.100 Uiso 1 1 calc R U . . .
C14 C 0.78984(18) 0.5840(3) 0.36891(10) 0.0828(6) Uani 1 1 d . . . . .
H14 H 0.845685 0.645645 0.395151 0.099 Uiso 1 1 calc R U . . .
C15 C 0.67714(19) 0.6112(3) 0.36958(10) 0.0806(6) Uani 1 1 d . . . . .
H15 H 0.656934 0.692061 0.396012 0.097 Uiso 1 1 calc R U . . .
C16 C 0.59447(16) 0.5184(2) 0.33098(8) 0.0705(5) Uani 1 1 d . . . . .
H16 H 0.518720 0.536932 0.331788 0.085 Uiso 1 1 calc R U . . .
C17 C 0.5524(2) 0.0623(3) 0.32637(10) 0.0870(6) Uani 1 1 d . . . . .
H17A H 0.517590 -0.046483 0.330684 0.130 Uiso 1 1 calc R U . . .
H17B H 0.631582 0.045724 0.327446 0.130 Uiso 1 1 calc R U . . .
H17C H 0.543388 0.136644 0.359288 0.130 Uiso 1 1 calc R U . . .
C18 C 0.36291(14) 0.3517(2) 0.08649(8) 0.0632(4) Uani 1 1 d . . . . .
C19 C 0.40307(18) 0.2691(3) 0.04014(9) 0.0779(5) Uani 1 1 d . . . . .
H19 H 0.446165 0.169782 0.048765 0.094 Uiso 1 1 calc R U . . .
C20 C 0.3791(2) 0.3343(4) -0.01917(10) 0.0969(7) Uani 1 1 d . . . . .
H20 H 0.406153 0.277629 -0.049845 0.116 Uiso 1 1 calc R U . . .
C21 C 0.3167(2) 0.4798(4) -0.03285(11) 0.1001(8) Uani 1 1 d . . . . .
H21 H 0.301409 0.522605 -0.072562 0.120 Uiso 1 1 calc R U . . .
C22 C 0.2768(2) 0.5623(3) 0.01205(13) 0.1001(8) Uani 1 1 d . . . . .
H22 H 0.234050 0.661783 0.002972 0.120 Uiso 1 1 calc R U . . .
C23 C 0.29983(19) 0.4981(3) 0.07167(10) 0.0816(6) Uani 1 1 d . . . . .
H23 H 0.271922 0.555518 0.101896 0.098 Uiso 1 1 calc R U . . .
C24 C 0.53584(18) 0.5329(3) 0.17161(9) 0.0771(5) Uani 1 1 d . . . . .
H24A H 0.594414 0.571803 0.204681 0.116 Uiso 1 1 calc R U . . .
H24B H 0.567449 0.511103 0.136320 0.116 Uiso 1 1 calc R U . . .
H24C H 0.478305 0.619427 0.162010 0.116 Uiso 1 1 calc R U . . .
C25 C 0.1614(2) 0.0947(3) 0.02686(10) 0.0902(7) Uani 1 1 d . . . . .
H25 H 0.200105 0.014350 0.008236 0.108 Uiso 1 1 calc R U . . .
C26 C 0.0770(2) 0.2004(4) -0.00165(12) 0.1055(9) Uani 1 1 d . . . . .
H26 H 0.046801 0.208546 -0.043368 0.127 Uiso 1 1 calc R U . . .
C27 C 0.04613(19) 0.2923(4) 0.04469(12) 0.1001(8) Uani 1 1 d . . . . .
H27 H -0.010856 0.374715 0.038467 0.120 Uiso 1 1 calc R U . . .
N1 N 0.17811(13) 0.1285(2) 0.08719(7) 0.0705(4) Uani 1 1 d . . . . .
N2 N 0.10644(14) 0.2508(3) 0.09915(9) 0.0865(5) Uani 1 1 d . . . . .

loop_
_atom_site_aniso_label
_atom_site_aniso_U_11
_atom_site_aniso_U_22
_atom_site_aniso_U_33
_atom_site_aniso_U_23
_atom_site_aniso_U_13
_atom_site_aniso_U_12
C1 0.0611(9) 0.0642(9) 0.0563(9) 0.0024(7) 0.0089(7) -0.0023(7)
C2 0.0592(8) 0.0618(9) 0.0566(9) 0.0009(6) 0.0104(7) -0.0009(6)
C3 0.0591(8) 0.0618(9) 0.0571(9) -0.0019(6) 0.0142(7) 0.0003(6)
C4 0.0626(9) 0.0695(10) 0.0655(10) -0.0045(7) 0.0156(8) -0.0045(7)
C5 0.0727(11) 0.0742(11) 0.0864(13) -0.0062(9) 0.0195(10) -0.0145(9)
C6 0.0871(13) 0.0694(11) 0.0917(14) 0.0046(10) 0.0259(11) -0.0147(9)
C7 0.0839(12) 0.0675(10) 0.0744(12) 0.0087(8) 0.0214(9) 0.0004(9)
C8 0.0645(9) 0.0617(9) 0.0624(9) 0.0014(7) 0.0173(7) 0.0016(7)
C9 0.0672(9) 0.0660(9) 0.0583(9) 0.0032(7) 0.0110(7) 0.0048(7)
C10 0.0605(9) 0.0655(9) 0.0566(9) -0.0005(7) 0.0094(7) 0.0017(7)
C11 0.0603(9) 0.0674(9) 0.0562(9) 0.0043(7) 0.0048(7) 0.0017(7)
C12 0.0650(10) 0.0831(11) 0.0722(11) -0.0026(9) 0.0100(8) 0.0047(8)
C13 0.0594(10) 0.0971(14) 0.0878(13) 0.0062(11) 0.0021(9) -0.0016(9)
C14 0.0771(12) 0.0821(12) 0.0794(12) -0.0002(10) -0.0066(9) -0.0113(10)
C15 0.0874(13) 0.0771(12) 0.0715(12) -0.0118(9) 0.0033(9) 0.0007(9)
C16 0.0666(10) 0.0766(11) 0.0665(10) -0.0040(8) 0.0098(8) 0.0028(8)
C17 0.0954(14) 0.0831(13) 0.0743(12) 0.0166(10) -0.0011(10) -0.0036(11)
C18 0.0611(9) 0.0688(9) 0.0568(9) 0.0034(7) 0.0053(7) -0.0090(7)
C19 0.0777(11) 0.0941(13) 0.0618(10) 0.0001(9) 0.0141(8) -0.0046(10)
C20 0.0971(15) 0.131(2) 0.0640(12) 0.0028(12) 0.0202(11) -0.0160(15)
C21 0.0972(16) 0.125(2) 0.0698(13) 0.0263(13) -0.0019(11) -0.0210(15)
C22 0.1023(16) 0.0902(15) 0.0935(17) 0.0280(12) -0.0124(13) -0.0027(12)
C23 0.0855(13) 0.0783(12) 0.0736(12) 0.0049(9) -0.0004(9) 0.0032(10)
C24 0.0787(11) 0.0792(12) 0.0682(11) 0.0111(9) 0.0031(9) -0.0178(9)
C25 0.0963(15) 0.1029(15) 0.0679(12) -0.0144(11) 0.0092(11) -0.0269(12)
C26 0.0941(16) 0.134(2) 0.0753(14) 0.0138(14) -0.0133(12) -0.0376(15)
C27 0.0693(12) 0.133(2) 0.0925(17) 0.0284(15) 0.0051(11) -0.0020(12)
N1 0.0617(8) 0.0827(10) 0.0645(9) -0.0036(7) 0.0074(6) -0.0112(7)
N2 0.0682(9) 0.1095(13) 0.0817(11) 0.0124(9) 0.0153(8) 0.0118(9)

loop_
_atom_type_symbol
_atom_type_description
_atom_type_scat_dispersion_real
_atom_type_scat_dispersion_imag
_atom_type_scat_source
C C 0.0181 0.0091 'International Tables Vol C Tables 4.2.6.8 and 6.1.1.4'
H H 0.0000 0.0000 'International Tables Vol C Tables 4.2.6.8 and 6.1.1.4'
N N 0.0311 0.0180 'International Tables Vol C Tables 4.2.6.8 and 6.1.1.4'

loop_
_geom_angle_atom_site_label_1
_geom_angle_atom_site_label_2
_geom_angle_atom_site_label_3
_geom_angle
_geom_angle_site_symmetry_1
_geom_angle_site_symmetry_3
_geom_angle_publ_flag
C2 C1 C10 120.46(15) . . ?
C2 C1 C24 121.49(15) . . ?
C10 C1 C24 118.00(15) . . ?
C1 C2 C3 119.52(15) . . ?
C1 C2 C18 118.21(14) . . ?
C3 C2 C18 121.96(14) . . ?
C8 C3 C4 116.50(15) . . ?
C8 C3 C2 119.05(14) . . ?
C4 C3 C2 124.45(15) . . ?
C5 C4 C3 121.76(17) . . ?
C5 C4 N1 116.75(16) . . ?
C3 C4 N1 121.20(16) . . ?
C4 C5 C6 120.70(18) . . ?
C4 C5 H5 119.6 . . ?
C6 C5 H5 119.6 . . ?
C7 C6 C5 119.87(18) . . ?
C7 C6 H6 120.1 . . ?
C5 C6 H6 120.1 . . ?
C6 C7 C8 121.40(19) . . ?
C6 C7 H7 119.3 . . ?
C8 C7 H7 119.3 . . ?
C7 C8 C3 119.28(16) . . ?
C7 C8 C9 120.81(16) . . ?
C3 C8 C9 119.89(15) . . ?
C10 C9 C8 119.16(15) . . ?
C10 C9 C17 121.30(16) . . ?
C8 C9 C17 119.54(16) . . ?
C9 C10 C1 121.27(15) . . ?
C9 C10 C11 120.16(15) . . ?
C1 C10 C11 118.54(15) . . ?
C16 C11 C12 118.72(16) . . ?
C16 C11 C10 120.10(15) . . ?
C12 C11 C10 121.18(16) . . ?
C13 C12 C11 120.40(19) . . ?
C13 C12 H12 119.8 . . ?
C11 C12 H12 119.8 . . ?
C14 C13 C12 120.17(19) . . ?
C14 C13 H13 119.9 . . ?
C12 C13 H13 119.9 . . ?
C13 C14 C15 119.85(19) . . ?
C13 C14 H14 120.1 . . ?
C15 C14 H14 120.1 . . ?
C16 C15 C14 120.0(2) . . ?
C16 C15 H15 120.0 . . ?
C14 C15 H15 120.0 . . ?
C15 C16 C11 120.90(18) . . ?
C15 C16 H16 119.6 . . ?
C11 C16 H16 119.5 . . ?
C9 C17 H17A 109.5 . . ?
C9 C17 H17B 109.5 . . ?
H17A C17 H17B 109.5 . . ?
C9 C17 H17C 109.5 . . ?
H17A C17 H17C 109.5 . . ?
H17B C17 H17C 109.5 . . ?
C23 C18 C19 117.80(18) . . ?
C23 C18 C2 123.05(17) . . ?
C19 C18 C2 118.96(17) . . ?
C18 C19 C20 120.4(2) . . ?
C18 C19 H19 119.8 . . ?
C20 C19 H19 119.8 . . ?
C21 C20 C19 120.9(2) . . ?
C21 C20 H20 119.5 . . ?
C19 C20 H20 119.5 . . ?
C20 C21 C22 119.5(2) . . ?
C20 C21 H21 120.3 . . ?
C22 C21 H21 120.3 . . ?
C21 C22 C23 120.3(2) . . ?
C21 C22 H22 119.9 . . ?
C23 C22 H22 119.9 . . ?
C18 C23 C22 121.2(2) . . ?
C18 C23 H23 119.4 . . ?
C22 C23 H23 119.4 . . ?
C1 C24 H24A 109.5 . . ?
C1 C24 H24B 109.5 . . ?
H24A C24 H24B 109.5 . . ?
C1 C24 H24C 109.5 . . ?
H24A C24 H24C 109.5 . . ?
H24B C24 H24C 109.5 . . ?
N1 C25 C26 107.0(2) . . ?
N1 C25 H25 126.5 . . ?
C26 C25 H25 126.5 . . ?
C25 C26 C27 104.9(2) . . ?
C25 C26 H26 127.6 . . ?
C27 C26 H26 127.6 . . ?
N2 C27 C26 112.5(2) . . ?
N2 C27 H27 123.7 . . ?
C26 C27 H27 123.7 . . ?
C25 N1 N2 111.53(18) . . ?
C25 N1 C4 129.01(19) . . ?
N2 N1 C4 119.29(15) . . ?
C27 N2 N1 104.1(2) . . ?

loop_
_geom_bond_atom_site_label_1
_geom_bond_atom_site_label_2
_geom_bond_distance
_geom_bond_site_symmetry_2
_geom_bond_publ_flag
C1 C2 1.384(2) . ?
C1 C10 1.429(2) . ?
C1 C24 1.509(2) . ?
C2 C3 1.434(2) . ?
C2 C18 1.501(2) . ?
C3 C8 1.430(2) . ?
C3 C4 1.432(2) . ?
C4 C5 1.366(3) . ?
C4 N1 1.436(2) . ?
C5 C6 1.387(3) . ?
C5 H5 0.9300 . ?
C6 C7 1.366(3) . ?
C6 H6 0.9300 . ?
C7 C8 1.416(3) . ?
C7 H7 0.9300 . ?
C8 C9 1.433(3) . ?
C9 C10 1.374(2) . ?
C9 C17 1.501(3) . ?
C10 C11 1.504(2) . ?
C11 C16 1.385(3) . ?
C11 C12 1.388(3) . ?
C12 C13 1.387(3) . ?
C12 H12 0.9300 . ?
C13 C14 1.378(3) . ?
C13 H13 0.9300 . ?
C14 C15 1.381(3) . ?
C14 H14 0.9300 . ?
C15 C16 1.381(3) . ?
C15 H15 0.9300 . ?
C16 H16 0.9300 . ?
C17 H17A 0.9600 . ?
C17 H17B 0.9600 . ?
C17 H17C 0.9600 . ?
C18 C23 1.373(3) . ?
C18 C19 1.390(3) . ?
C19 C20 1.393(3) . ?
C19 H19 0.9300 . ?
C20 C21 1.360(4) . ?
C20 H20 0.9300 . ?
C21 C22 1.361(4) . ?
C21 H21 0.9300 . ?
C22 C23 1.396(3) . ?
C22 H22 0.9300 . ?
C23 H23 0.9300 . ?
C24 H24A 0.9600 . ?
C24 H24B 0.9600 . ?
C24 H24C 0.9600 . ?
C25 N1 1.347(3) . ?
C25 C26 1.361(4) . ?
C25 H25 0.9300 . ?
C26 C27 1.373(4) . ?
C26 H26 0.9300 . ?
C27 N2 1.322(3) . ?
C27 H27 0.9300 . ?
N1 N2 1.350(3) . ?

loop_
_geom_torsion_atom_site_label_1
_geom_torsion_atom_site_label_2
_geom_torsion_atom_site_label_3
_geom_torsion_atom_site_label_4
_geom_torsion
_geom_torsion_site_symmetry_1
_geom_torsion_site_symmetry_2
_geom_torsion_site_symmetry_3
_geom_torsion_site_symmetry_4
_geom_torsion_publ_flag
C10 C1 C2 C3 2.4(2) . . . . ?
C24 C1 C2 C3 179.64(16) . . . . ?
C10 C1 C2 C18 -171.43(15) . . . . ?
C24 C1 C2 C18 5.8(3) . . . . ?
C1 C2 C3 C8 -8.2(2) . . . . ?
C18 C2 C3 C8 165.32(16) . . . . ?
C1 C2 C3 C4 171.26(16) . . . . ?
C18 C2 C3 C4 -15.2(3) . . . . ?
C8 C3 C4 C5 -6.9(3) . . . . ?
C2 C3 C4 C5 173.62(17) . . . . ?
C8 C3 C4 N1 166.83(15) . . . . ?
C2 C3 C4 N1 -12.7(3) . . . . ?
C3 C4 C5 C6 1.6(3) . . . . ?
N1 C4 C5 C6 -172.42(18) . . . . ?
C4 C5 C6 C7 3.8(3) . . . . ?
C5 C6 C7 C8 -3.5(3) . . . . ?
C6 C7 C8 C3 -2.1(3) . . . . ?
C6 C7 C8 C9 176.67(19) . . . . ?
C4 C3 C8 C7 7.0(2) . . . . ?
C2 C3 C8 C7 -173.47(15) . . . . ?
C4 C3 C8 C9 -171.73(15) . . . . ?
C2 C3 C8 C9 7.8(2) . . . . ?
C7 C8 C9 C10 179.89(16) . . . . ?
C3 C8 C9 C10 -1.4(3) . . . . ?
C7 C8 C9 C17 -0.2(3) . . . . ?
C3 C8 C9 C17 178.47(17) . . . . ?
C8 C9 C10 C1 -4.7(3) . . . . ?
C17 C9 C10 C1 175.48(18) . . . . ?
C8 C9 C10 C11 177.50(15) . . . . ?
C17 C9 C10 C11 -2.4(3) . . . . ?
C2 C1 C10 C9 4.2(3) . . . . ?
C24 C1 C10 C9 -173.13(17) . . . . ?
C2 C1 C10 C11 -177.88(15) . . . . ?
C24 C1 C10 C11 4.7(2) . . . . ?
C9 C10 C11 C16 -92.9(2) . . . . ?
C1 C10 C11 C16 89.2(2) . . . . ?
C9 C10 C11 C12 87.5(2) . . . . ?
C1 C10 C11 C12 -90.4(2) . . . . ?
C16 C11 C12 C13 -0.3(3) . . . . ?
C10 C11 C12 C13 179.37(18) . . . . ?
C11 C12 C13 C14 0.6(3) . . . . ?
C12 C13 C14 C15 -0.7(3) . . . . ?
C13 C14 C15 C16 0.6(3) . . . . ?
C14 C15 C16 C11 -0.3(3) . . . . ?
C12 C11 C16 C15 0.2(3) . . . . ?
C10 C11 C16 C15 -179.50(17) . . . . ?
C1 C2 C18 C23 -75.3(2) . . . . ?
C3 C2 C18 C23 111.1(2) . . . . ?
C1 C2 C18 C19 99.6(2) . . . . ?
C3 C2 C18 C19 -74.1(2) . . . . ?
C23 C18 C19 C20 -0.1(3) . . . . ?
C2 C18 C19 C20 -175.27(18) . . . . ?
C18 C19 C20 C21 0.3(4) . . . . ?
C19 C20 C21 C22 -0.3(4) . . . . ?
C20 C21 C22 C23 0.0(4) . . . . ?
C19 C18 C23 C22 -0.1(3) . . . . ?
C2 C18 C23 C22 174.83(19) . . . . ?
C21 C22 C23 C18 0.1(4) . . . . ?
N1 C25 C26 C27 -0.8(3) . . . . ?
C25 C26 C27 N2 0.5(3) . . . . ?
C26 C25 N1 N2 0.9(2) . . . . ?
C26 C25 N1 C4 176.19(19) . . . . ?
C5 C4 N1 C25 -76.9(3) . . . . ?
C3 C4 N1 C25 109.1(2) . . . . ?
C5 C4 N1 N2 98.1(2) . . . . ?
C3 C4 N1 N2 -75.9(2) . . . . ?
C26 C27 N2 N1 0.1(3) . . . . ?
C25 N1 N2 C27 -0.6(2) . . . . ?
C4 N1 N2 C27 -176.38(17) . . . . ?
